data_7037128
loop_
_publ_author_name
'Pritzwald-Stegmann, Julian Rodger Frederic'
'L\"onnecke, Peter'
'Hey-Hawkins, Evamarie'

_publ_section_title
;
 Hydrophosphination reactions with transition metal ferrocenylphosphine
 complexes.
;
_journal_issue 5
_journal_name_full 'Dalton transactions (Cambridge, England : 2003)'
_journal_page_first 2208
_journal_page_last 2217
_journal_paper_doi 10.1039/c5dt03374h
_journal_volume 45
_journal_year 2016
_chemical_absolute_configuration ad
_chemical_formula_sum 'C33 H33 Fe3 Mo O3 P3'
_chemical_formula_weight 833.99
_chemical_name_systematic
;
 ?
;
_space_group_IT_number 146
_symmetry_cell_setting trigonal
_symmetry_space_group_name_Hall 'R 3'
_symmetry_space_group_name_H-M 'R 3 :H'
_atom_sites_solution_hydrogens geom
_atom_sites_solution_primary direct
_atom_sites_solution_secondary difmap
_audit_conform_dict_location ftp://ftp.iucr.org/pub/cif_core.dic
_audit_conform_dict_name cif_core.dic
_audit_conform_dict_version 2.4
_audit_creation_date 2012-05-31T13:14:48-00:00
_audit_creation_method 'WinGX routine CIF_UPDATE'
_audit_update_record
;
2015-08-22 deposited with the CCDC.
2015-11-03 downloaded from the CCDC.
;
_cell_angle_alpha 90
_cell_angle_beta 90
_cell_angle_gamma 120
_cell_formula_units_Z 3
_cell_length_a 19.6082(4)
_cell_length_b 19.6082(4)
_cell_length_c 6.9759(3)
_cell_measurement_reflns_used 4555
_cell_measurement_temperature 130(2)
_cell_measurement_theta_max 32.6228
_cell_measurement_theta_min 3.1507
_cell_volume 2322.77(12)
_computing_cell_refinement
;
        CrysAlisPro, Agilent Technologies,
        Version 1.171.35.21 (release 20-01-2012 CrysAlis171 .NET)
        (compiled Jan 23 2012,18:06:46)
;
_computing_data_collection
;
        CrysAlisPro, Agilent Technologies,
        Version 1.171.35.21 (release 20-01-2012 CrysAlis171 .NET)
        (compiled Jan 23 2012,18:06:46)
;
_computing_data_reduction
;
        CrysAlisPro, Agilent Technologies,
        Version 1.171.35.21 (release 20-01-2012 CrysAlis171 .NET)
        (compiled Jan 23 2012,18:06:46)
;
_computing_molecular_graphics
;
 ORTEP3 for Windows
 L. J. Farrugia, J. Appl. Crystallogr. 1997, 30, 565.
;
_computing_publication_material
;
 WINGX
 L.J. Farrugia,
 J. Appl. Cryst., 1999, 32, 837-838.
;
_computing_structure_refinement 'SHELXL-97 (Sheldrick, 2008)'
_computing_structure_solution
;
 SIR92
 A. Altomare, G. Cascarano, C. Giacovazzo and A. Guagliardi,
 J. Appl. Crystallogr. 1993, 26, 343-350.
;
_diffrn_ambient_temperature 130(2)
_diffrn_detector_area_resol_mean 16.356
_diffrn_measured_fraction_theta_full 0.999
_diffrn_measured_fraction_theta_max 0.999
_diffrn_measurement_device_type 'Xcalibur, Sapphire3, Gemini'
_diffrn_measurement_method '\w scans'
_diffrn_orient_matrix_UB_11 0.0029606
_diffrn_orient_matrix_UB_12 -0.0317279
_diffrn_orient_matrix_UB_13 0.0396222
_diffrn_orient_matrix_UB_21 0.0411294
_diffrn_orient_matrix_UB_22 0.0251156
_diffrn_orient_matrix_UB_23 0.0117805
_diffrn_orient_matrix_UB_31 -0.0065433
_diffrn_orient_matrix_UB_32 0.0103461
_diffrn_orient_matrix_UB_33 0.0929278
_diffrn_radiation_monochromator graphite
_diffrn_radiation_type MoK\a
_diffrn_radiation_wavelength 0.71073
_diffrn_reflns_av_R_equivalents 0.0235
_diffrn_reflns_av_unetI/netI 0.033
_diffrn_reflns_limit_h_max 24
_diffrn_reflns_limit_h_min -28
_diffrn_reflns_limit_k_max 28
_diffrn_reflns_limit_k_min -28
_diffrn_reflns_limit_l_max 9
_diffrn_reflns_limit_l_min -9
_diffrn_reflns_number 6741
_diffrn_reflns_theta_full 30.49
_diffrn_reflns_theta_max 30.49
_diffrn_reflns_theta_min 3.16
_exptl_absorpt_coefficient_mu 1.963
_exptl_absorpt_correction_T_max 1
_exptl_absorpt_correction_T_min 0.89242
_exptl_absorpt_correction_type multi-scan
_exptl_absorpt_process_details
;
        CrysAlisPro, Agilent Technologies,
        Version 1.171.35.21 (release 20-01-2012 CrysAlis171 .NET)
        (compiled Jan 23 2012,18:06:46)
        Empirical absorption correction using spherical harmonics,
 implemented in SCALE3 ABSPACK scaling algorithm.
;
_exptl_crystal_colour orange
_exptl_crystal_density_diffrn 1.789
_exptl_crystal_density_method 'not measured'
_exptl_crystal_description prism
_exptl_crystal_F_000 1260
_exptl_crystal_size_max 0.3
_exptl_crystal_size_mid 0.2
_exptl_crystal_size_min 0.1
_refine_diff_density_max 0.462
_refine_diff_density_min -0.453
_refine_diff_density_rms 0.065
_refine_ls_abs_structure_details 'Flack H D (1983), Acta Cryst. A39, 876-881'
_refine_ls_abs_structure_Flack -0.006(14)
_refine_ls_extinction_method none
_refine_ls_goodness_of_fit_ref 1.023
_refine_ls_hydrogen_treatment mixed
_refine_ls_matrix_type full
_refine_ls_number_parameters 138
_refine_ls_number_reflns 3059
_refine_ls_number_restraints 1
_refine_ls_restrained_S_all 1.023
_refine_ls_R_factor_all 0.027
_refine_ls_R_factor_gt 0.026
_refine_ls_shift/su_max 0.002
_refine_ls_shift/su_mean 0
_refine_ls_structure_factor_coef Fsqd
_refine_ls_weighting_details 'calc w=1/[\s^2^(Fo^2^)+(0.0328P)^2^+1.7691P] where P=(Fo^2^+2Fc^2^)/3'
_refine_ls_weighting_scheme calc
_refine_ls_wR_factor_gt 0.0607
_refine_ls_wR_factor_ref 0.0614
_reflns_number_gt 2979
_reflns_number_total 3059
_reflns_threshold_expression >2\s(I)
_cod_data_source_file c5dt03374h2.cif
_cod_data_source_block x1561fin_compound_3b
_cod_depositor_comments
;
The following automatic conversions were performed:

'_symmetry_cell_setting' value 'Trigonal' changed to 'trigonal'
according to
/usr/data/users/saulius/crontab/automatic-downloads/rss-feeds/RSC/lib/dictionaries/cif_core.dic
dictionary named 'cif_core.dic' version 2.4.2 from 2011-04-26.

Automatic conversion script
Id: cif_fix_values 3271 2015-04-21 07:52:19Z andrius 

 Adding full bibliography for 7037122--7037129.cif.
;
_cod_original_sg_symbol_H-M R3
_cod_database_code 7037128

loop_
_symmetry_equiv_pos_as_xyz
'x, y, z'
'-y, x-y, z'
'-x+y, -x, z'
'x+2/3, y+1/3, z+1/3'
'-y+2/3, x-y+1/3, z+1/3'
'-x+y+2/3, -x+1/3, z+1/3'
'x+1/3, y+2/3, z+2/3'
'-y+1/3, x-y+2/3, z+2/3'
'-x+y+1/3, -x+2/3, z+2/3'

loop_
_atom_site_label
_atom_site_type_symbol
_atom_site_fract_x
_atom_site_fract_y
_atom_site_fract_z
_atom_site_U_iso_or_equiv
_atom_site_adp_type
_atom_site_occupancy
_atom_site_symmetry_multiplicity
_atom_site_calc_flag
_atom_site_refinement_flags
Mo1 Mo 1 0 0.96225(4) 0.01448(7) Uani 1 3 d S
Fe1 Fe 1.287678(19) 0.14383(2) 0.98065(5) 0.01501(8) Uani 1 1 d .
P1 P 1.10796(4) 0.09324(4) 1.18080(10) 0.01825(12) Uani 1 1 d .
O1 O 0.85828(12) -0.10011(12) 0.6860(3) 0.0313(5) Uani 1 1 d .
C1 C 1.20544(13) 0.10542(14) 1.1935(3) 0.0168(4) Uani 1 1 d .
C2 C 1.27557(14) 0.17538(16) 1.2520(4) 0.0206(5) Uani 1 1 d .
H2 H 1.2792 0.2237 1.2891 0.025 Uiso 1 1 calc R
C3 C 1.33893(16) 0.15955(18) 1.2445(4) 0.0258(5) Uani 1 1 d .
H3 H 1.3923 0.1957 1.2753 0.031 Uiso 1 1 calc R
C4 C 1.30878(17) 0.08079(18) 1.1832(4) 0.0270(6) Uani 1 1 d .
H4 H 1.3384 0.055 1.1666 0.032 Uiso 1 1 calc R
C5 C 1.22627(15) 0.04678(15) 1.1507(4) 0.0198(5) Uani 1 1 d .
H5 H 1.1914 -0.0054 1.1083 0.024 Uiso 1 1 calc R
C6 C 1.23940(15) 0.15394(16) 0.7288(4) 0.0226(5) Uani 1 1 d .
H6 H 1.1856 0.1378 0.7074 0.027 Uiso 1 1 calc R
C7 C 1.29893(16) 0.22995(16) 0.7941(4) 0.0231(5) Uani 1 1 d .
H7 H 1.2918 0.2733 0.8234 0.028 Uiso 1 1 calc R
C8 C 1.37062(16) 0.22857(15) 0.8071(4) 0.0230(5) Uani 1 1 d .
H8 H 1.42 0.271 0.8476 0.028 Uiso 1 1 calc R
C9 C 1.35589(15) 0.15321(17) 0.7495(4) 0.0230(5) Uani 1 1 d .
H9 H 1.3937 0.1365 0.744 0.028 Uiso 1 1 calc R
C10 C 1.27519(16) 0.10697(16) 0.7016(4) 0.0233(5) Uani 1 1 d .
H10 H 1.2494 0.0539 0.6587 0.028 Uiso 1 1 calc R
C11 C 0.90976(14) -0.06583(14) 0.7923(4) 0.0194(5) Uani 1 1 d .
H1P1 H 1.087(3) 0.083(3) 1.367(6) 0.052(13) Uiso 1 1 d .
H2P1 H 1.1274(17) 0.1659(17) 1.160(4) 0.014(7) Uiso 1 1 d .

loop_
_atom_site_aniso_label
_atom_site_aniso_U_11
_atom_site_aniso_U_22
_atom_site_aniso_U_33
_atom_site_aniso_U_23
_atom_site_aniso_U_13
_atom_site_aniso_U_12
Mo1 0.01269(10) 0.01269(10) 0.01804(16) 0 0 0.00635(5)
Fe1 0.01447(15) 0.01739(16) 0.01322(15) 0.00103(12) 0.00096(11) 0.00800(12)
P1 0.0153(3) 0.0177(3) 0.0208(3) -0.0043(2) 0.0006(2) 0.0075(2)
O1 0.0274(10) 0.0269(10) 0.0376(12) -0.0027(9) -0.0117(9) 0.0120(8)
C1 0.0155(10) 0.0201(10) 0.0133(9) 0.0007(8) 0.0018(8) 0.0079(9)
C2 0.0179(11) 0.0242(11) 0.0152(11) -0.0032(9) -0.0001(8) 0.0071(9)
C3 0.0194(12) 0.0387(15) 0.0145(10) -0.0006(10) -0.0036(9) 0.0109(11)
C4 0.0273(13) 0.0398(15) 0.0230(13) 0.0087(11) 0.0024(10) 0.0236(12)
C5 0.0235(11) 0.0194(11) 0.0186(11) 0.0043(9) 0.0020(9) 0.0122(9)
C6 0.0201(11) 0.0276(12) 0.0168(11) 0.0061(9) 0.0007(9) 0.0093(10)
C7 0.0262(12) 0.0231(12) 0.0222(13) 0.0049(10) 0.0025(10) 0.0140(10)
C8 0.0191(10) 0.0230(12) 0.0200(11) 0.0059(9) 0.0050(9) 0.0054(9)
C9 0.0243(12) 0.0338(13) 0.0173(11) 0.0028(10) 0.0054(10) 0.0194(11)
C10 0.0290(13) 0.0250(12) 0.0143(11) -0.0024(9) 0.0003(9) 0.0123(10)
C11 0.0197(11) 0.0165(10) 0.0245(12) 0.0036(9) 0.0012(9) 0.0109(9)

loop_
_atom_type_symbol
_atom_type_description
_atom_type_scat_dispersion_real
_atom_type_scat_dispersion_imag
_atom_type_scat_source
Mo Mo -1.6832 0.6857 'International Tables Vol C Tables 4.2.6.8 and 6.1.1.4'
Fe Fe 0.3463 0.8444 'International Tables Vol C Tables 4.2.6.8 and 6.1.1.4'
P P 0.1023 0.0942 'International Tables Vol C Tables 4.2.6.8 and 6.1.1.4'
O O 0.0106 0.006 'International Tables Vol C Tables 4.2.6.8 and 6.1.1.4'
C C 0.0033 0.0016 'International Tables Vol C Tables 4.2.6.8 and 6.1.1.4'
H H 0 0 'International Tables Vol C Tables 4.2.6.8 and 6.1.1.4'

loop_
_geom_angle_atom_site_label_1
_geom_angle_atom_site_label_2
_geom_angle_atom_site_label_3
_geom_angle
_geom_angle_site_symmetry_1
_geom_angle_site_symmetry_3
C11 Mo1 C11 87.81(11) . 3_765
C11 Mo1 C11 87.81(11) . 2_645
C11 Mo1 C11 87.81(11) 3_765 2_645
C11 Mo1 P1 173.64(7) . .
C11 Mo1 P1 88.50(7) 3_765 .
C11 Mo1 P1 97.22(7) 2_645 .
C11 Mo1 P1 88.50(7) . 2_645
C11 Mo1 P1 97.22(7) 3_765 2_645
C11 Mo1 P1 173.64(7) 2_645 2_645
P1 Mo1 P1 86.83(2) . 2_645
C11 Mo1 P1 97.22(7) . 3_765
C11 Mo1 P1 173.64(7) 3_765 3_765
C11 Mo1 P1 88.50(7) 2_645 3_765
P1 Mo1 P1 86.83(2) . 3_765
P1 Mo1 P1 86.83(2) 2_645 3_765
C1 Fe1 C2 41.11(10) . .
C1 Fe1 C8 153.30(10) . .
C2 Fe1 C8 117.97(11) . .
C1 Fe1 C9 165.66(11) . .
C2 Fe1 C9 150.95(11) . .
C8 Fe1 C9 40.52(11) . .
C1 Fe1 C3 68.82(10) . .
C2 Fe1 C3 40.79(11) . .
C8 Fe1 C3 106.23(11) . .
C9 Fe1 C3 116.50(11) . .
C1 Fe1 C5 41.00(10) . .
C2 Fe1 C5 68.95(11) . .
C8 Fe1 C5 163.62(10) . .
C9 Fe1 C5 126.54(11) . .
C3 Fe1 C5 68.58(11) . .
C1 Fe1 C10 128.96(10) . .
C2 Fe1 C10 167.57(11) . .
C8 Fe1 C10 68.26(11) . .
C9 Fe1 C10 40.47(11) . .
C3 Fe1 C10 150.64(11) . .
C5 Fe1 C10 108.17(11) . .
C1 Fe1 C4 68.67(10) . .
C2 Fe1 C4 68.47(11) . .
C8 Fe1 C4 125.47(11) . .
C9 Fe1 C4 106.12(11) . .
C3 Fe1 C4 40.44(12) . .
C5 Fe1 C4 40.75(11) . .
C10 Fe1 C4 117.82(12) . .
C1 Fe1 C6 109.96(10) . .
C2 Fe1 C6 129.45(11) . .
C8 Fe1 C6 68.41(11) . .
C9 Fe1 C6 68.19(11) . .
C3 Fe1 C6 166.35(12) . .
C5 Fe1 C6 120.05(11) . .
C10 Fe1 C6 40.59(11) . .
C4 Fe1 C6 152.86(12) . .
C1 Fe1 C7 120.33(10) . .
C2 Fe1 C7 108.61(11) . .
C8 Fe1 C7 40.63(11) . .
C9 Fe1 C7 68.27(11) . .
C3 Fe1 C7 127.12(12) . .
C5 Fe1 C7 154.55(11) . .
C10 Fe1 C7 68.45(11) . .
C4 Fe1 C7 163.85(12) . .
C6 Fe1 C7 40.83(11) . .
C1 P1 Mo1 125.34(8) . .
C5 C1 C2 107.8(2) . .
C5 C1 P1 126.30(19) . .
C2 C1 P1 125.89(19) . .
C5 C1 Fe1 69.77(14) . .
C2 C1 Fe1 69.54(13) . .
P1 C1 Fe1 127.04(13) . .
C3 C2 C1 107.8(2) . .
C3 C2 Fe1 69.74(15) . .
C1 C2 Fe1 69.35(13) . .
C4 C3 C2 108.3(2) . .
C4 C3 Fe1 70.01(16) . .
C2 C3 Fe1 69.47(14) . .
C3 C4 C5 108.4(2) . .
C3 C4 Fe1 69.55(16) . .
C5 C4 Fe1 69.44(15) . .
C4 C5 C1 107.7(2) . .
C4 C5 Fe1 69.81(15) . .
C1 C5 Fe1 69.23(14) . .
C10 C6 C7 107.9(2) . .
C10 C6 Fe1 69.57(15) . .
C7 C6 Fe1 69.68(15) . .
C8 C7 C6 107.4(2) . .
C8 C7 Fe1 69.21(14) . .
C6 C7 Fe1 69.48(15) . .
C9 C8 C7 108.3(2) . .
C9 C8 Fe1 69.81(14) . .
C7 C8 Fe1 70.16(15) . .
C8 C9 C10 108.4(2) . .
C8 C9 Fe1 69.67(15) . .
C10 C9 Fe1 69.95(15) . .
C9 C10 C6 108.0(2) . .
C9 C10 Fe1 69.58(15) . .
C6 C10 Fe1 69.83(15) . .
O1 C11 Mo1 175.7(2) . .

loop_
_geom_bond_atom_site_label_1
_geom_bond_atom_site_label_2
_geom_bond_distance
_geom_bond_site_symmetry_2
Mo1 C11 1.980(3) .
Mo1 C11 1.980(3) 3_765
Mo1 C11 1.980(3) 2_645
Mo1 P1 2.5057(7) .
Mo1 P1 2.5057(7) 2_645
Mo1 P1 2.5057(7) 3_765
Fe1 C1 2.039(2) .
Fe1 C2 2.042(2) .
Fe1 C8 2.042(3) .
Fe1 C9 2.044(2) .
Fe1 C3 2.045(3) .
Fe1 C5 2.046(2) .
Fe1 C10 2.048(3) .
Fe1 C4 2.051(3) .
Fe1 C6 2.052(3) .
Fe1 C7 2.054(3) .
P1 C1 1.806(2) .
O1 C11 1.159(3) .
C1 C5 1.431(3) .
C1 C2 1.433(3) .
C2 C3 1.424(4) .
C3 C4 1.416(4) .
C4 C5 1.426(4) .
C6 C10 1.422(4) .
C6 C7 1.432(4) .
C7 C8 1.422(4) .
C8 C9 1.415(4) .
C9 C10 1.415(4) .
